data_2228578
loop_
_publ_author_name
'Lin, Songzhu'
'Jia, Ruokun'
'Gao, Xiaoli'
'Yu, Haihui'
'Yuan, Yanlin'

_publ_section_title
;
 4-[(9-Ethyl-9<i>H</i>-carbazol-3-yl)iminomethyl]phenol
;
_journal_coeditor_code VM2053
_journal_issue 12
_journal_name_full 'Acta Crystallographica Section E'
_journal_page_first o3194
_journal_paper_doi 10.1107/S1600536810046167
_journal_volume 66
_journal_year 2010
_chemical_formula_iupac 'C21 H18 N2 O'
_chemical_formula_moiety 'C21 H18 N2 O'
_chemical_formula_sum 'C21 H18 N2 O'
_chemical_formula_weight 314.37
_chemical_name_systematic
;
4-[(9-Ethyl-9H-carbazol-3-yl)iminomethyl]phenol
;
_space_group_IT_number 61
_symmetry_cell_setting orthorhombic
_symmetry_space_group_name_Hall '-P 2ac 2ab'
_symmetry_space_group_name_H-M 'P b c a'
_atom_sites_solution_hydrogens geom
_atom_sites_solution_primary direct
_atom_sites_solution_secondary difmap
_audit_creation_method SHELXL-97
_cell_angle_alpha 90.00
_cell_angle_beta 90.00
_cell_angle_gamma 90.00
_cell_formula_units_Z 8
_cell_length_a 13.386(6)
_cell_length_b 9.247(4)
_cell_length_c 26.443(10)
_cell_measurement_reflns_used 25
_cell_measurement_temperature 295(2)
_cell_measurement_theta_max 14
_cell_measurement_theta_min 4
_cell_volume 3273(2)
_computing_cell_refinement 'CAD-4 Software (Enraf--Nonius, 1989)'
_computing_data_collection 'CAD-4 Software (Enraf--Nonius, 1989)'
_computing_data_reduction 'NRCVAX (Gabe <i>et al.</i>, 1989)'
_computing_molecular_graphics 'SHELXTL (Sheldrick, 2008)'
_computing_publication_material 'WinGX (Farrugia, 1999)'
_computing_structure_refinement 'SHELXL97 (Sheldrick, 2008)'
_computing_structure_solution 'SHELXS97 (Sheldrick, 2008)'
_diffrn_ambient_temperature 295(2)
_diffrn_measured_fraction_theta_full 1.000
_diffrn_measured_fraction_theta_max 1.000
_diffrn_measurement_device_type 'Enraf--Nonius CAD-4'
_diffrn_measurement_method \w
_diffrn_radiation_monochromator graphite
_diffrn_radiation_source 'fine-focus sealed tube'
_diffrn_radiation_type MoK\a
_diffrn_radiation_wavelength 0.71073
_diffrn_reflns_av_R_equivalents 0.0810
_diffrn_reflns_av_sigmaI/netI 0.0503
_diffrn_reflns_limit_h_max 15
_diffrn_reflns_limit_h_min -15
_diffrn_reflns_limit_k_max 10
_diffrn_reflns_limit_k_min -10
_diffrn_reflns_limit_l_max 28
_diffrn_reflns_limit_l_min -31
_diffrn_reflns_number 21605
_diffrn_reflns_theta_full 25.00
_diffrn_reflns_theta_max 25.00
_diffrn_reflns_theta_min 1.54
_diffrn_standards_decay_% 0
_diffrn_standards_interval_count 100
_diffrn_standards_number 3
_exptl_absorpt_coefficient_mu 0.079
_exptl_absorpt_correction_type none
_exptl_crystal_colour brown
_exptl_crystal_density_diffrn 1.276
_exptl_crystal_density_method 'not measured'
_exptl_crystal_description block
_exptl_crystal_F_000 1328
_exptl_crystal_size_max 0.25
_exptl_crystal_size_mid 0.20
_exptl_crystal_size_min 0.15
_refine_diff_density_max 0.177
_refine_diff_density_min -0.176
_refine_ls_extinction_coef 0.0037(8)
_refine_ls_extinction_expression Fc^*^=kFc[1+0.001xFc^2^\l^3^/sin(2\q)]^-1/4^
_refine_ls_extinction_method 'SHELXL97 (Sheldrick, 2008)'
_refine_ls_goodness_of_fit_ref 1.019
_refine_ls_hydrogen_treatment constr
_refine_ls_matrix_type full
_refine_ls_number_parameters 218
_refine_ls_number_reflns 2878
_refine_ls_number_restraints 0
_refine_ls_restrained_S_all 1.019
_refine_ls_R_factor_all 0.1084
_refine_ls_R_factor_gt 0.0497
_refine_ls_shift/su_max 0.000
_refine_ls_shift/su_mean 0.000
_refine_ls_structure_factor_coef Fsqd
_refine_ls_weighting_details 'calc w=1/[\s^2^(Fo^2^)+(0.0568P)^2^+0.6129P] where P=(Fo^2^+2Fc^2^)/3'
_refine_ls_weighting_scheme calc
_refine_ls_wR_factor_gt 0.1122
_refine_ls_wR_factor_ref 0.1398
_reflns_number_gt 1615
_reflns_number_total 2878
_reflns_threshold_expression I>2sigma(I)
_cod_data_source_file vm2053.cif
_cod_data_source_block I
_cod_database_code 2228578
_cod_database_fobs_code 2228578

loop_
_symmetry_equiv_pos_as_xyz
'x, y, z'
'-x+1/2, -y, z+1/2'
'-x, y+1/2, -z+1/2'
'x+1/2, -y+1/2, -z'
'-x, -y, -z'
'x-1/2, y, -z-1/2'
'x, -y-1/2, z-1/2'
'-x-1/2, y-1/2, z'

loop_
_atom_site_type_symbol
_atom_site_label
_atom_site_fract_x
_atom_site_fract_y
_atom_site_fract_z
_atom_site_U_iso_or_equiv
_atom_site_adp_type
_atom_site_calc_flag
_atom_site_refinement_flags
_atom_site_occupancy
_atom_site_disorder_assembly
_atom_site_disorder_group
O O1 0.61757(15) 0.7932(2) 0.83217(7) 0.0802(7) Uani d . 1 . .
H H1 0.5624 0.8316 0.8314 0.096 Uiso calc R 1 . .
N N1 0.64140(15) 0.0252(2) 0.47293(8) 0.0538(6) Uani d . 1 . .
N N2 0.58786(17) 0.3455(2) 0.64785(8) 0.0580(6) Uani d . 1 . .
C C1 0.7978(2) -0.0332(4) 0.42951(13) 0.0866(10) Uani d . 1 . .
H H1A 0.8397 -0.1123 0.4193 0.130 Uiso calc R 1 . .
H H1B 0.8343 0.0292 0.4519 0.130 Uiso calc R 1 . .
H H1C 0.7772 0.0202 0.4002 0.130 Uiso calc R 1 . .
C C2 0.7074(2) -0.0908(3) 0.45633(11) 0.0639(8) Uani d . 1 . .
H H2B 0.6711 -0.1547 0.4338 0.077 Uiso calc R 1 . .
H H2C 0.7285 -0.1468 0.4855 0.077 Uiso calc R 1 . .
C C3 0.57518(18) 0.0966(3) 0.44114(10) 0.0509(7) Uani d . 1 . .
C C4 0.5568(2) 0.0753(3) 0.39037(11) 0.0635(8) Uani d . 1 . .
H H4A 0.5892 0.0024 0.3725 0.076 Uiso calc R 1 . .
C C5 0.4897(2) 0.1644(3) 0.36707(12) 0.0710(9) Uani d . 1 . .
H H5A 0.4767 0.1523 0.3328 0.085 Uiso calc R 1 . .
C C6 0.4407(2) 0.2721(3) 0.39335(12) 0.0692(8) Uani d . 1 . .
H H6A 0.3953 0.3310 0.3765 0.083 Uiso calc R 1 . .
C C7 0.45795(19) 0.2937(3) 0.44390(11) 0.0605(7) Uani d . 1 . .
H H7A 0.4241 0.3658 0.4614 0.073 Uiso calc R 1 . .
C C8 0.52679(18) 0.2060(3) 0.46856(10) 0.0473(6) Uani d . 1 . .
C C9 0.56752(17) 0.2025(3) 0.51875(9) 0.0462(6) Uani d . 1 . .
C C10 0.55122(17) 0.2834(3) 0.56227(10) 0.0509(7) Uani d . 1 . .
H H10A 0.5030 0.3558 0.5624 0.061 Uiso calc R 1 . .
C C11 0.60673(19) 0.2563(3) 0.60528(10) 0.0518(7) Uani d . 1 . .
C C12 0.6761(2) 0.1429(3) 0.60559(10) 0.0576(7) Uani d . 1 . .
H H12A 0.7122 0.1242 0.6349 0.069 Uiso calc R 1 . .
C C13 0.69205(19) 0.0585(3) 0.56350(11) 0.0579(7) Uani d . 1 . .
H H13A 0.7376 -0.0174 0.5642 0.069 Uiso calc R 1 . .
C C14 0.63826(18) 0.0899(3) 0.51982(10) 0.0492(7) Uani d . 1 . .
C C15 0.6605(2) 0.3883(3) 0.67601(11) 0.0613(8) Uani d . 1 . .
H H15A 0.7244 0.3539 0.6692 0.074 Uiso calc R 1 . .
C C16 0.6471(2) 0.4883(3) 0.71814(10) 0.0593(7) Uani d . 1 . .
C C17 0.7279(2) 0.5339(3) 0.74665(11) 0.0716(9) Uani d . 1 . .
H H17A 0.7907 0.4947 0.7404 0.086 Uiso calc R 1 . .
C C18 0.7171(2) 0.6370(4) 0.78447(11) 0.0741(9) Uani d . 1 . .
H H18A 0.7724 0.6675 0.8029 0.089 Uiso calc R 1 . .
C C19 0.6242(2) 0.6938(3) 0.79452(10) 0.0624(8) Uani d . 1 . .
C C20 0.5425(2) 0.6490(3) 0.76697(11) 0.0685(8) Uani d . 1 . .
H H20A 0.4795 0.6866 0.7739 0.082 Uiso calc R 1 . .
C C21 0.5548(2) 0.5481(3) 0.72916(11) 0.0684(8) Uani d . 1 . .
H H21A 0.4994 0.5192 0.7105 0.082 Uiso calc R 1 . .

loop_
_atom_site_aniso_label
_atom_site_aniso_U_11
_atom_site_aniso_U_22
_atom_site_aniso_U_33
_atom_site_aniso_U_12
_atom_site_aniso_U_13
_atom_site_aniso_U_23
O1 0.0871(15) 0.0854(15) 0.0680(13) -0.0061(12) 0.0009(11) -0.0171(12)
N1 0.0561(13) 0.0473(13) 0.0581(15) 0.0069(11) 0.0047(11) -0.0006(11)
N2 0.0668(15) 0.0555(14) 0.0516(14) 0.0026(12) 0.0064(12) 0.0043(12)
C1 0.0619(19) 0.094(2) 0.104(3) 0.0178(18) 0.0165(18) 0.007(2)
C2 0.0691(18) 0.0502(17) 0.072(2) 0.0120(15) 0.0020(15) -0.0050(15)
C3 0.0504(15) 0.0465(15) 0.0558(18) -0.0040(13) 0.0049(14) 0.0011(14)
C4 0.0670(18) 0.0630(19) 0.061(2) 0.0038(16) 0.0000(15) -0.0093(16)
C5 0.074(2) 0.080(2) 0.0587(19) 0.0030(18) -0.0070(16) -0.0039(17)
C6 0.0697(19) 0.073(2) 0.065(2) 0.0118(16) -0.0099(16) 0.0089(17)
C7 0.0571(17) 0.0580(18) 0.066(2) 0.0058(14) 0.0018(15) 0.0063(16)
C8 0.0452(14) 0.0447(15) 0.0521(17) -0.0003(12) 0.0060(12) 0.0034(13)
C9 0.0459(14) 0.0403(14) 0.0524(17) 0.0001(12) 0.0066(12) 0.0055(13)
C10 0.0479(15) 0.0446(15) 0.0601(17) 0.0040(12) 0.0078(14) 0.0049(14)
C11 0.0564(16) 0.0490(16) 0.0499(17) 0.0001(13) 0.0109(14) 0.0028(14)
C12 0.0619(17) 0.0568(17) 0.0540(18) 0.0030(15) -0.0014(14) 0.0062(15)
C13 0.0585(17) 0.0518(16) 0.0633(19) 0.0102(13) -0.0003(15) 0.0057(15)
C14 0.0484(15) 0.0434(15) 0.0557(18) -0.0011(13) 0.0075(13) 0.0001(14)
C15 0.0726(19) 0.0539(17) 0.0573(18) 0.0054(16) 0.0096(16) 0.0085(15)
C16 0.0678(19) 0.0598(18) 0.0502(18) 0.0014(15) 0.0049(15) 0.0060(14)
C17 0.063(2) 0.081(2) 0.071(2) 0.0010(17) 0.0020(16) 0.0031(19)
C18 0.072(2) 0.087(2) 0.063(2) -0.0078(18) -0.0039(16) -0.0078(18)
C19 0.075(2) 0.0636(18) 0.0484(17) -0.0049(17) 0.0060(16) 0.0014(15)
C20 0.069(2) 0.075(2) 0.0622(19) 0.0049(16) 0.0005(16) -0.0105(17)
C21 0.068(2) 0.078(2) 0.0593(19) 0.0006(17) 0.0005(15) -0.0099(17)

loop_
_atom_type_symbol
_atom_type_description
_atom_type_scat_dispersion_real
_atom_type_scat_dispersion_imag
_atom_type_scat_source
C C 0.0033 0.0016 'International Tables Vol C Tables 4.2.6.8 and 6.1.1.4'
H H 0.0000 0.0000 'International Tables Vol C Tables 4.2.6.8 and 6.1.1.4'
N N 0.0061 0.0033 'International Tables Vol C Tables 4.2.6.8 and 6.1.1.4'
O O 0.0106 0.0060 'International Tables Vol C Tables 4.2.6.8 and 6.1.1.4'

loop_
_geom_angle_atom_site_label_1
_geom_angle_atom_site_label_2
_geom_angle_atom_site_label_3
_geom_angle_site_symmetry_1
_geom_angle_site_symmetry_3
_geom_angle
_geom_angle_publ_flag
C19 O1 H1 . . 109.5 ?
C14 N1 C3 . . 108.6(2) ?
C14 N1 C2 . . 127.6(2) ?
C3 N1 C2 . . 123.7(2) ?
C15 N2 C11 . . 120.2(2) ?
C2 C1 H1A . . 109.5 ?
C2 C1 H1B . . 109.5 ?
H1A C1 H1B . . 109.5 ?
C2 C1 H1C . . 109.5 ?
H1A C1 H1C . . 109.5 ?
H1B C1 H1C . . 109.5 ?
N1 C2 C1 . . 111.7(2) ?
N1 C2 H2B . . 109.3 ?
C1 C2 H2B . . 109.3 ?
N1 C2 H2C . . 109.3 ?
C1 C2 H2C . . 109.3 ?
H2B C2 H2C . . 107.9 ?
C4 C3 N1 . . 129.4(2) ?
C4 C3 C8 . . 121.6(3) ?
N1 C3 C8 . . 109.0(2) ?
C5 C4 C3 . . 118.0(3) ?
C5 C4 H4A . . 121.0 ?
C3 C4 H4A . . 121.0 ?
C4 C5 C6 . . 121.4(3) ?
C4 C5 H5A . . 119.3 ?
C6 C5 H5A . . 119.3 ?
C7 C6 C5 . . 121.1(3) ?
C7 C6 H6A . . 119.5 ?
C5 C6 H6A . . 119.5 ?
C6 C7 C8 . . 118.9(3) ?
C6 C7 H7A . . 120.5 ?
C8 C7 H7A . . 120.5 ?
C7 C8 C3 . . 119.0(3) ?
C7 C8 C9 . . 134.3(2) ?
C3 C8 C9 . . 106.6(2) ?
C10 C9 C14 . . 119.2(2) ?
C10 C9 C8 . . 133.9(2) ?
C14 C9 C8 . . 106.9(2) ?
C11 C10 C9 . . 120.0(2) ?
C11 C10 H10A . . 120.0 ?
C9 C10 H10A . . 120.0 ?
C10 C11 C12 . . 119.8(2) ?
C10 C11 N2 . . 116.9(2) ?
C12 C11 N2 . . 123.3(2) ?
C13 C12 C11 . . 121.5(2) ?
C13 C12 H12A . . 119.2 ?
C11 C12 H12A . . 119.2 ?
C12 C13 C14 . . 118.2(2) ?
C12 C13 H13A . . 120.9 ?
C14 C13 H13A . . 120.9 ?
N1 C14 C13 . . 129.8(2) ?
N1 C14 C9 . . 108.9(2) ?
C13 C14 C9 . . 121.3(2) ?
N2 C15 C16 . . 122.9(3) ?
N2 C15 H15A . . 118.5 ?
C16 C15 H15A . . 118.5 ?
C17 C16 C21 . . 117.5(3) ?
C17 C16 C15 . . 120.8(3) ?
C21 C16 C15 . . 121.6(3) ?
C16 C17 C18 . . 121.3(3) ?
C16 C17 H17A . . 119.4 ?
C18 C17 H17A . . 119.4 ?
C19 C18 C17 . . 119.7(3) ?
C19 C18 H18A . . 120.2 ?
C17 C18 H18A . . 120.2 ?
O1 C19 C18 . . 117.3(3) ?
O1 C19 C20 . . 122.6(3) ?
C18 C19 C20 . . 120.0(3) ?
C21 C20 C19 . . 119.5(3) ?
C21 C20 H20A . . 120.2 ?
C19 C20 H20A . . 120.2 ?
C20 C21 C16 . . 122.0(3) ?
C20 C21 H21A . . 119.0 ?
C16 C21 H21A . . 119.0 ?

loop_
_geom_bond_atom_site_label_1
_geom_bond_atom_site_label_2
_geom_bond_site_symmetry_2
_geom_bond_distance
_geom_bond_publ_flag
O1 C19 . 1.358(3) ?
O1 H1 . 0.8200 ?
N1 C14 . 1.377(3) ?
N1 C3 . 1.389(3) ?
N1 C2 . 1.457(3) ?
N2 C15 . 1.288(3) ?
N2 C11 . 1.418(3) ?
C1 C2 . 1.500(4) ?
C1 H1A . 0.9600 ?
C1 H1B . 0.9600 ?
C1 H1C . 0.9600 ?
C2 H2B . 0.9700 ?
C2 H2C . 0.9700 ?
C3 C4 . 1.379(3) ?
C3 C8 . 1.403(3) ?
C4 C5 . 1.366(4) ?
C4 H4A . 0.9300 ?
C5 C6 . 1.380(4) ?
C5 H5A . 0.9300 ?
C6 C7 . 1.371(4) ?
C6 H6A . 0.9300 ?
C7 C8 . 1.390(3) ?
C7 H7A . 0.9300 ?
C8 C9 . 1.435(3) ?
C9 C10 . 1.390(3) ?
C9 C14 . 1.407(3) ?
C10 C11 . 1.382(3) ?
C10 H10A . 0.9300 ?
C11 C12 . 1.401(3) ?
C12 C13 . 1.376(3) ?
C12 H12A . 0.9300 ?
C13 C14 . 1.392(3) ?
C13 H13A . 0.9300 ?
C15 C16 . 1.459(4) ?
C15 H15A . 0.9300 ?
C16 C17 . 1.384(4) ?
C16 C21 . 1.385(4) ?
C17 C18 . 1.389(4) ?
C17 H17A . 0.9300 ?
C18 C19 . 1.376(4) ?
C18 H18A . 0.9300 ?
C19 C20 . 1.378(4) ?
C20 C21 . 1.377(4) ?
C20 H20A . 0.9300 ?
C21 H21A . 0.9300 ?

loop_
_geom_hbond_atom_site_label_D
_geom_hbond_atom_site_label_H
_geom_hbond_atom_site_label_A
_geom_hbond_site_symmetry_A
_geom_hbond_distance_DH
_geom_hbond_distance_HA
_geom_hbond_distance_DA
_geom_hbond_angle_DHA
_geom_hbond_publ_flag
O1 H1 N2 3_656 0.82 2.09 2.842(3) 153 y
C1 H1A Cg2 8_755 0.96 2.77 3.698(2) 162 y

loop_
_cod_related_entry_id
_cod_related_entry_database
_cod_related_entry_code
1 ChemSpider 30656393
